data_7062414
loop_
_publ_author_name
'Fehn, Natalie'
'Strauss, Melanie'
'Jandl, Christian'
'Drees, Markus'
'Heiz, Ueli'
'K\"ohler, Klaus'
'Kartouzian, Aras'

_publ_section_title
;
 On the nature of optical activity in chiral transition metal complexes:
 [Pd(Me)2(BINAP)]
;
_journal_issue 17
_journal_name_full 'New Journal of Chemistry'
_journal_page_first 7961
_journal_page_last 7964
_journal_paper_doi 10.1039/D3NJ00945A
_journal_volume 47
_journal_year 2023
_chemical_absolute_configuration ad
_chemical_compound_source 'see text'
_chemical_formula_moiety 'C46 H38 P2 Pd'
_chemical_formula_sum 'C46 H38 P2 Pd'
_chemical_formula_weight 759.10
_space_group_IT_number 4
_space_group_name_Hall 'P 2yb'
_space_group_name_H-M_alt 'P 1 21 1'
_symmetry_cell_setting monoclinic
_symmetry_Int_Tables_number 4
_symmetry_space_group_name_Hall 'P 2yb'
_symmetry_space_group_name_H-M 'P 1 21 1'
_atom_sites_solution_hydrogens geom
_atom_sites_solution_primary iterative
_atom_sites_solution_secondary difmap
_audit_update_record
;
2023-02-26 deposited with the CCDC.	2023-04-03 downloaded from the CCDC.
;
_cell_angle_alpha 90
_cell_angle_beta 109.32(2)
_cell_angle_gamma 90
_cell_formula_units_Z 2
_cell_length_a 11.949(4)
_cell_length_b 11.507(4)
_cell_length_c 13.750(4)
_cell_measurement_reflns_used 3674
_cell_measurement_temperature 100
_cell_measurement_theta_max 23.7020
_cell_measurement_theta_min 2.5290
_cell_volume 1784.1(10)
_computing_cell_refinement 'SAINT (Bruker, 2019)'
_computing_data_collection 'APEX III Control Software (Bruker, 2016)'
_computing_data_reduction 'SAINT (Bruker, 2019)'
_computing_molecular_graphics 'PLATON (Spek, 2011)'
_computing_publication_material 'PLATON (Spek, 2011), enCIFer (Allen, 2014)'
_computing_structure_refinement 'SHELXL2017 (Sheldrick, 2017), SHELXLE (Huebschle, 2011)'
_computing_structure_solution 'SHELXT (Sheldrick, 2015)'
_diffrn_ambient_temperature 100
_diffrn_detector ' CCD '
_diffrn_detector_area_resol_mean 16
_diffrn_measured_fraction_theta_full 0.993
_diffrn_measured_fraction_theta_max 0.993
_diffrn_measurement_device ' \k-geometry diffractometer '
_diffrn_measurement_device_type ' Apex II CCD '
_diffrn_measurement_method ' phi- and omega-rotation '
_diffrn_radiation_monochromator 'Triumph monochromator'
_diffrn_radiation_probe x-ray
_diffrn_radiation_source 'fine-focus sealed tube'
_diffrn_radiation_type MoK\a
_diffrn_radiation_wavelength 0.71073
_diffrn_reflns_av_R_equivalents 0.0547
_diffrn_reflns_av_unetI/netI 0.0693
_diffrn_reflns_limit_h_max 14
_diffrn_reflns_limit_h_min -14
_diffrn_reflns_limit_k_max 13
_diffrn_reflns_limit_k_min -13
_diffrn_reflns_limit_l_max 16
_diffrn_reflns_limit_l_min -16
_diffrn_reflns_number 15060
_diffrn_reflns_reduction_process
;
;
_diffrn_reflns_theta_full 25.24
_diffrn_reflns_theta_max 25.35
_diffrn_reflns_theta_min 1.96
_exptl_absorpt_coefficient_mu 0.643
_exptl_absorpt_correction_T_max 0.7453
_exptl_absorpt_correction_T_min 0.6147
_exptl_absorpt_correction_type multi-scan
_exptl_absorpt_process_details 'SADABS 2016/2, Bruker, 2016'
_exptl_crystal_colour colourless
_exptl_crystal_density_diffrn 1.413
_exptl_crystal_density_method 'Not Measured'
_exptl_crystal_description fragment
_exptl_crystal_F_000 780
_exptl_crystal_size_max 0.194
_exptl_crystal_size_mid 0.112
_exptl_crystal_size_min 0.080
_refine_diff_density_max 0.482
_refine_diff_density_min -0.522
_refine_diff_density_rms 0.068
_refine_ls_abs_structure_details 'Flack (1983), Parsons (2013)'
_refine_ls_abs_structure_Flack 0.02(2)
_refine_ls_extinction_method none
_refine_ls_goodness_of_fit_ref 0.991
_refine_ls_hydrogen_treatment constr
_refine_ls_matrix_type full
_refine_ls_number_parameters 444
_refine_ls_number_reflns 6131
_refine_ls_number_restraints 1
_refine_ls_restrained_S_all 0.991
_refine_ls_R_factor_all 0.0485
_refine_ls_R_factor_gt 0.0361
_refine_ls_shift/su_max 0.001
_refine_ls_shift/su_mean 0.000
_refine_ls_structure_factor_coef Fsqd
_refine_ls_weighting_details 'W=1/[\S^2^(FO^2^)+(0.0230P)^2^] WHERE P=(FO^2^+2FC^2^)/3'
_refine_ls_weighting_scheme calc
_refine_ls_wR_factor_gt 0.0651
_refine_ls_wR_factor_ref 0.0693
_reflns_number_gt 5277
_reflns_number_total 6131
_reflns_threshold_expression I>2\s(I)
_cod_data_source_file d3nj00945a2.cif
_cod_data_source_block I
_cod_depositor_comments 'Adding full bibliography for 7062414--7062415.cif.'
_cod_original_sg_symbol_H-M 'P 21'
_cod_database_code 7062414

loop_
_space_group_symop_id
_space_group_symop_operation_xyz
1 x,y,z
2 -x,1/2+y,-z

loop_
_atom_site_aniso_label
_atom_site_aniso_U_11
_atom_site_aniso_U_22
_atom_site_aniso_U_33
_atom_site_aniso_U_23
_atom_site_aniso_U_13
_atom_site_aniso_U_12
Pd1 0.0231(2) 0.0177(2) 0.0217(2) -0.0023(3) 0.0086(2) 0.0017(3)
P1 0.0240(8) 0.0133(9) 0.0234(8) -0.0012(8) 0.0085(6) 0.0008(8)
P2 0.0232(10) 0.0171(8) 0.0203(9) 0.0002(7) 0.0100(8) -0.0010(7)
C1 0.034(4) 0.024(4) 0.049(5) -0.008(3) 0.008(4) -0.003(3)
C2 0.031(3) 0.033(4) 0.040(4) 0.010(4) 0.020(3) 0.006(4)
C3 0.017(3) 0.020(3) 0.020(3) -0.002(3) 0.010(3) 0.000(2)
C4 0.023(3) 0.015(3) 0.023(3) 0.007(2) 0.009(3) 0.007(2)
C5 0.026(3) 0.024(4) 0.022(3) 0.007(3) 0.007(3) 0.003(2)
C6 0.022(3) 0.033(3) 0.020(3) 0.010(3) 0.005(3) 0.001(3)
C7 0.024(3) 0.032(4) 0.020(4) -0.008(3) 0.010(3) -0.003(3)
C8 0.033(4) 0.044(4) 0.022(4) -0.004(3) 0.010(3) 0.003(3)
C9 0.039(5) 0.040(4) 0.029(5) -0.016(3) 0.009(4) -0.001(3)
C10 0.035(4) 0.026(3) 0.034(4) -0.011(3) 0.006(3) -0.001(3)
C11 0.026(4) 0.023(3) 0.026(4) -0.004(3) 0.004(3) 0.000(3)
C12 0.021(3) 0.018(3) 0.023(4) -0.002(3) 0.010(3) 0.002(2)
C13 0.022(4) 0.010(3) 0.021(4) -0.005(3) 0.007(3) -0.006(2)
C14 0.022(3) 0.014(3) 0.017(3) -0.003(2) 0.005(3) -0.002(2)
C15 0.030(4) 0.016(3) 0.016(3) -0.001(2) 0.008(3) -0.002(3)
C16 0.028(4) 0.018(3) 0.021(4) 0.002(3) 0.002(3) -0.002(3)
C17 0.022(3) 0.011(3) 0.028(4) 0.000(3) 0.002(3) -0.001(2)
C18 0.028(4) 0.023(3) 0.027(4) 0.003(3) 0.006(3) 0.002(3)
C19 0.026(4) 0.026(4) 0.035(4) -0.003(3) 0.008(3) 0.004(3)
C20 0.027(4) 0.026(3) 0.024(4) -0.008(3) 0.011(3) -0.004(3)
C21 0.028(4) 0.020(3) 0.015(3) -0.002(3) 0.005(3) 0.002(3)
C22 0.024(3) 0.007(3) 0.019(3) -0.004(2) 0.005(3) -0.001(2)
C23 0.019(3) 0.015(3) 0.030(4) 0.003(3) 0.007(3) 0.001(2)
C24 0.027(4) 0.019(3) 0.030(4) -0.002(3) 0.008(3) 0.003(3)
C25 0.027(4) 0.025(3) 0.026(4) 0.005(3) 0.009(3) 0.000(3)
C26 0.023(3) 0.018(3) 0.037(4) 0.004(3) 0.006(3) -0.001(2)
C27 0.028(4) 0.019(3) 0.033(4) 0.000(3) 0.010(3) 0.002(3)
C28 0.026(4) 0.014(3) 0.026(4) 0.000(3) 0.009(3) -0.001(3)
C29 0.026(3) 0.010(3) 0.022(3) -0.003(2) 0.006(3) -0.003(2)
C30 0.029(4) 0.020(4) 0.030(4) 0.002(2) 0.012(3) 0.000(2)
C31 0.024(4) 0.026(4) 0.040(4) -0.002(3) 0.010(3) -0.001(3)
C32 0.024(3) 0.026(3) 0.038(4) 0.007(3) -0.003(3) 0.001(3)
C33 0.033(4) 0.021(3) 0.025(4) 0.003(3) 0.002(3) 0.000(3)
C34 0.028(4) 0.014(3) 0.029(4) -0.005(3) 0.012(3) -0.004(2)
C35 0.022(3) 0.022(3) 0.018(3) 0.000(3) 0.007(3) -0.002(3)
C36 0.032(4) 0.025(3) 0.029(4) -0.003(3) 0.016(3) -0.011(3)
C37 0.037(4) 0.038(4) 0.025(4) -0.007(3) 0.011(3) -0.012(3)
C38 0.043(4) 0.043(4) 0.025(4) 0.002(3) 0.015(3) -0.010(3)
C39 0.044(4) 0.058(5) 0.030(4) -0.001(4) 0.015(4) -0.028(4)
C40 0.036(4) 0.042(4) 0.022(4) -0.002(3) 0.008(3) -0.011(3)
C41 0.024(3) 0.022(3) 0.028(4) -0.011(3) 0.014(3) -0.008(3)
C42 0.029(4) 0.034(4) 0.030(4) 0.002(3) 0.013(3) -0.006(3)
C43 0.033(4) 0.068(5) 0.021(4) 0.002(4) 0.003(3) -0.017(4)
C44 0.038(5) 0.068(6) 0.040(5) -0.028(4) 0.014(4) -0.028(4)
C45 0.040(5) 0.040(4) 0.064(6) -0.023(4) 0.017(4) -0.017(4)
C46 0.026(4) 0.034(4) 0.042(5) -0.008(3) 0.010(3) -0.002(3)

loop_
_atom_site_label
_atom_site_type_symbol
_atom_site_thermal_displace_type
_atom_site_fract_x
_atom_site_fract_y
_atom_site_fract_z
_atom_site_occupancy
_atom_site_U_iso_or_equiv
_atom_site_calc_flag
_atom_site_refinement_flags
_atom_site_disorder_assembly
_atom_site_disorder_group
Pd1 Pd Uani 0.22925(4) 0.53887(3) 0.79980(3) 1.000 0.0205(1) d . . .
P1 P Uani 0.39933(12) 0.55310(16) 0.75284(11) 1.000 0.0201(5) d . . .
P2 P Uani 0.24263(15) 0.33811(13) 0.81275(13) 1.000 0.0195(5) d . . .
C1 C Uani 0.1761(6) 0.7122(5) 0.7719(6) 1.000 0.037(3) d . . .
C2 C Uani 0.0708(5) 0.5243(7) 0.8330(5) 1.000 0.033(2) d . . .
C3 C Uani 0.3676(5) 0.3401(5) 0.6456(4) 1.000 0.0180(17) d . . .
C4 C Uani 0.3567(5) 0.4593(5) 0.6394(4) 1.000 0.0200(17) d . . .
C5 C Uani 0.2846(5) 0.5103(5) 0.5440(4) 1.000 0.0242(19) d . . .
C6 C Uani 0.2305(5) 0.4447(6) 0.4610(5) 1.000 0.0255(17) d . . .
C7 C Uani 0.2433(5) 0.3227(5) 0.4633(5) 1.000 0.025(2) d . . .
C8 C Uani 0.1901(6) 0.2538(6) 0.3768(5) 1.000 0.033(2) d . . .
C9 C Uani 0.2059(6) 0.1361(6) 0.3794(6) 1.000 0.037(3) d . . .
C10 C Uani 0.2744(5) 0.0832(6) 0.4715(5) 1.000 0.033(2) d . . .
C11 C Uani 0.3253(6) 0.1473(5) 0.5583(5) 1.000 0.026(2) d . . .
C12 C Uani 0.3130(5) 0.2696(5) 0.5564(5) 1.000 0.0200(19) d . . .
C13 C Uani 0.4330(6) 0.2793(5) 0.7440(5) 1.000 0.018(2) d . . .
C14 C Uani 0.3841(5) 0.2658(4) 0.8224(4) 1.000 0.0180(17) d . . .
C15 C Uani 0.4497(5) 0.2060(5) 0.9135(4) 1.000 0.0206(19) d . . .
C16 C Uani 0.5614(5) 0.1649(5) 0.9274(5) 1.000 0.024(2) d . . .
C17 C Uani 0.6148(5) 0.1769(5) 0.8502(5) 1.000 0.0219(19) d . . .
C18 C Uani 0.7281(6) 0.1317(5) 0.8610(5) 1.000 0.027(2) d . . .
C19 C Uani 0.7769(6) 0.1428(5) 0.7856(5) 1.000 0.030(2) d . . .
C20 C Uani 0.7156(5) 0.2021(5) 0.6947(5) 1.000 0.025(2) d . . .
C21 C Uani 0.6044(5) 0.2468(5) 0.6811(5) 1.000 0.0215(19) d . . .
C22 C Uani 0.5488(5) 0.2339(4) 0.7565(4) 1.000 0.0172(17) d . . .
C23 C Uani 0.4412(5) 0.6945(5) 0.7145(5) 1.000 0.0216(19) d . . .
C24 C Uani 0.4765(5) 0.7164(5) 0.6293(5) 1.000 0.026(2) d . . .
C25 C Uani 0.5128(5) 0.8265(5) 0.6122(5) 1.000 0.026(2) d . . .
C26 C Uani 0.5152(5) 0.9164(5) 0.6794(5) 1.000 0.0270(19) d . . .
C27 C Uani 0.4796(5) 0.8960(5) 0.7638(5) 1.000 0.027(2) d . . .
C28 C Uani 0.4429(6) 0.7861(6) 0.7810(6) 1.000 0.022(2) d . . .
C29 C Uani 0.5469(5) 0.5054(4) 0.8347(4) 1.000 0.0198(17) d . . .
C30 C Uani 0.6433(5) 0.5048(4) 0.7987(5) 1.000 0.026(2) d . . .
C31 C Uani 0.7541(5) 0.4699(5) 0.8615(5) 1.000 0.030(2) d . . .
C32 C Uani 0.7708(5) 0.4391(6) 0.9626(5) 1.000 0.0326(19) d . . .
C33 C Uani 0.6761(5) 0.4417(6) 0.9998(5) 1.000 0.028(2) d . . .
C34 C Uani 0.5645(5) 0.4735(4) 0.9354(5) 1.000 0.023(2) d . . .
C35 C Uani 0.2016(5) 0.2879(5) 0.9218(4) 1.000 0.0206(17) d . . .
C36 C Uani 0.2635(5) 0.3288(5) 1.0196(5) 1.000 0.027(2) d . . .
C37 C Uani 0.2268(6) 0.3075(6) 1.1020(5) 1.000 0.033(2) d . . .
C38 C Uani 0.1228(6) 0.2460(6) 1.0884(5) 1.000 0.036(2) d . . .
C39 C Uani 0.0595(6) 0.2054(7) 0.9925(6) 1.000 0.043(3) d . . .
C40 C Uani 0.0981(6) 0.2258(6) 0.9094(5) 1.000 0.034(2) d . . .
C41 C Uani 0.1386(5) 0.2663(5) 0.7025(5) 1.000 0.0233(19) d . . .
C42 C Uani 0.0588(6) 0.3304(6) 0.6248(5) 1.000 0.030(2) d . . .
C43 C Uani -0.0157(6) 0.2759(7) 0.5386(5) 1.000 0.042(3) d . . .
C44 C Uani -0.0128(7) 0.1572(7) 0.5290(6) 1.000 0.048(3) d . . .
C45 C Uani 0.0620(7) 0.0919(7) 0.6058(6) 1.000 0.048(3) d . . .
C46 C Uani 0.1379(6) 0.1461(5) 0.6913(6) 1.000 0.034(3) d . . .
H1A H Uiso 0.22515 0.75121 0.73700 1.000 0.0550 c RU . .
H1B H Uiso 0.18566 0.75125 0.83744 1.000 0.0550 c RU . .
H1C H Uiso 0.09273 0.71528 0.72806 1.000 0.0550 c RU . .
H2A H Uiso 0.03077 0.59984 0.82316 1.000 0.0480 c RU . .
H2B H Uiso 0.08843 0.49919 0.90467 1.000 0.0480 c RU . .
H2C H Uiso 0.01912 0.46696 0.78682 1.000 0.0480 c RU . .
H5 H Uiso 0.27500 0.59227 0.53945 1.000 0.0300 c RU . .
H6 H Uiso 0.18250 0.48125 0.39928 1.000 0.0310 c RU . .
H8 H Uiso 0.14177 0.28957 0.31485 1.000 0.0390 c RU . .
H9 H Uiso 0.17078 0.09062 0.31926 1.000 0.0440 c RU . .
H10 H Uiso 0.28565 0.00135 0.47363 1.000 0.0400 c RU . .
H11 H Uiso 0.36937 0.10954 0.62059 1.000 0.0310 c RU . .
H15 H Uiso 0.41546 0.19418 0.96597 1.000 0.0240 c RU . .
H16 H Uiso 0.60404 0.12737 0.99030 1.000 0.0290 c RU . .
H18 H Uiso 0.77122 0.09238 0.92282 1.000 0.0320 c RU . .
H19 H Uiso 0.85273 0.11038 0.79440 1.000 0.0360 c RU . .
H20 H Uiso 0.75063 0.21162 0.64242 1.000 0.0300 c RU . .
H21 H Uiso 0.56403 0.28741 0.61925 1.000 0.0260 c RU . .
H24 H Uiso 0.47552 0.65532 0.58258 1.000 0.0310 c RU . .
H25 H Uiso 0.53636 0.84033 0.55361 1.000 0.0310 c RU . .
H26 H Uiso 0.54117 0.99154 0.66780 1.000 0.0330 c RU . .
H27 H Uiso 0.48032 0.95746 0.81005 1.000 0.0320 c RU . .
H28 H Uiso 0.41838 0.77306 0.83913 1.000 0.0260 c RU . .
H30 H Uiso 0.63250 0.52885 0.73006 1.000 0.0310 c RU . .
H31 H Uiso 0.81845 0.46697 0.83546 1.000 0.0360 c RU . .
H32 H Uiso 0.84716 0.41609 1.00659 1.000 0.0390 c RU . .
H33 H Uiso 0.68797 0.42166 1.06953 1.000 0.0340 c RU . .
H34 H Uiso 0.49949 0.47337 0.96072 1.000 0.0280 c RU . .
H36 H Uiso 0.33353 0.37301 1.02966 1.000 0.0330 c RU . .
H37 H Uiso 0.27250 0.33468 1.16857 1.000 0.0390 c RU . .
H38 H Uiso 0.09582 0.23235 1.14510 1.000 0.0430 c RU . .
H39 H Uiso -0.01154 0.16292 0.98269 1.000 0.0520 c RU . .
H40 H Uiso 0.05334 0.19689 0.84328 1.000 0.0410 c RU . .
H42 H Uiso 0.05558 0.41245 0.63100 1.000 0.0370 c RU . .
H43 H Uiso -0.06957 0.32056 0.48533 1.000 0.0510 c RU . .
H44 H Uiso -0.06327 0.12048 0.46850 1.000 0.0590 c RU . .
H45 H Uiso 0.06174 0.00963 0.60027 1.000 0.0580 c RU . .
H46 H Uiso 0.19119 0.10032 0.74399 1.000 0.0420 c RU . .

loop_
_atom_type_symbol
_atom_type_description
_atom_type_scat_dispersion_real
_atom_type_scat_dispersion_imag
_atom_type_scat_source
C C 0.0033 0.0016 ' International Tables Vol C Tables 4.2.6.8 and 6.1.1.4'
H H 0.0000 0.0000 ' International Tables Vol C Tables 4.2.6.8 and 6.1.1.4'
P P 0.1023 0.0942 ' International Tables Vol C Tables 4.2.6.8 and 6.1.1.4'
Pd Pd -0.9988 1.0072 ' International Tables Vol C Tables 4.2.6.8 and 6.1.1.4'

loop_
_geom_angle_atom_site_label_1
_geom_angle_atom_site_label_2
_geom_angle_atom_site_label_3
_geom_angle
_geom_angle_site_symmetry_1
_geom_angle_site_symmetry_2
_geom_angle_site_symmetry_3
_geom_angle_publ_flag
P1 Pd1 P2 92.69(7) . . . yes
P1 Pd1 C1 97.0(2) . . . yes
P1 Pd1 C2 176.68(18) . . . yes
P2 Pd1 C1 166.9(2) . . . yes
P2 Pd1 C2 87.0(2) . . . yes
C1 Pd1 C2 82.8(3) . . . yes
Pd1 P1 C4 99.9(2) . . . yes
Pd1 P1 C23 119.2(2) . . . yes
Pd1 P1 C29 123.90(19) . . . yes
C4 P1 C23 107.8(3) . . . yes
C4 P1 C29 106.7(3) . . . yes
C23 P1 C29 98.3(3) . . . yes
Pd1 P2 C14 119.48(18) . . . yes
Pd1 P2 C35 110.4(2) . . . yes
Pd1 P2 C41 112.3(2) . . . yes
C14 P2 C35 106.7(3) . . . yes
C14 P2 C41 102.3(3) . . . yes
C35 P2 C41 104.3(3) . . . yes
C4 C3 C12 120.2(5) . . . no
C4 C3 C13 122.2(5) . . . no
C12 C3 C13 117.6(5) . . . no
P1 C4 C3 122.8(4) . . . yes
P1 C4 C5 116.9(4) . . . yes
C3 C4 C5 118.7(5) . . . no
C4 C5 C6 121.5(6) . . . no
C5 C6 C7 121.5(6) . . . no
C6 C7 C8 122.1(6) . . . no
C6 C7 C12 118.5(6) . . . no
C8 C7 C12 119.5(5) . . . no
C7 C8 C9 121.4(6) . . . no
C8 C9 C10 119.3(7) . . . no
C9 C10 C11 121.0(6) . . . no
C10 C11 C12 120.6(6) . . . no
C3 C12 C7 119.6(5) . . . no
C3 C12 C11 122.1(6) . . . no
C7 C12 C11 118.2(6) . . . no
C3 C13 C14 121.7(6) . . . no
C3 C13 C22 118.3(6) . . . no
C14 C13 C22 120.1(5) . . . no
P2 C14 C13 120.1(4) . . . yes
P2 C14 C15 120.5(4) . . . yes
C13 C14 C15 119.1(6) . . . no
C14 C15 C16 121.3(5) . . . no
C15 C16 C17 121.5(6) . . . no
C16 C17 C18 122.7(6) . . . no
C16 C17 C22 118.1(6) . . . no
C18 C17 C22 119.2(6) . . . no
C17 C18 C19 121.7(6) . . . no
C18 C19 C20 120.0(7) . . . no
C19 C20 C21 120.0(6) . . . no
C20 C21 C22 121.9(6) . . . no
C13 C22 C17 119.9(5) . . . no
C13 C22 C21 122.9(5) . . . no
C17 C22 C21 117.2(6) . . . no
P1 C23 C24 126.2(5) . . . yes
P1 C23 C28 115.5(5) . . . yes
C24 C23 C28 118.2(6) . . . no
C23 C24 C25 120.5(6) . . . no
C24 C25 C26 120.7(6) . . . no
C25 C26 C27 119.4(5) . . . no
C26 C27 C28 120.1(6) . . . no
C23 C28 C27 121.1(7) . . . no
P1 C29 C30 121.5(4) . . . yes
P1 C29 C34 119.5(5) . . . yes
C30 C29 C34 119.0(6) . . . no
C29 C30 C31 120.9(6) . . . no
C30 C31 C32 119.5(6) . . . no
C31 C32 C33 120.0(6) . . . no
C32 C33 C34 120.0(6) . . . no
C29 C34 C33 120.5(6) . . . no
P2 C35 C36 119.3(5) . . . yes
P2 C35 C40 122.3(4) . . . yes
C36 C35 C40 117.5(5) . . . no
C35 C36 C37 122.0(6) . . . no
C36 C37 C38 119.9(6) . . . no
C37 C38 C39 119.3(7) . . . no
C38 C39 C40 120.6(7) . . . no
C35 C40 C39 120.8(6) . . . no
P2 C41 C42 120.6(5) . . . yes
P2 C41 C46 121.6(5) . . . yes
C42 C41 C46 117.8(6) . . . no
C41 C42 C43 120.4(6) . . . no
C42 C43 C44 120.4(7) . . . no
C43 C44 C45 120.3(7) . . . no
C44 C45 C46 119.4(7) . . . no
C41 C46 C45 121.6(7) . . . no
Pd1 C1 H1A 109.00 . . . no
Pd1 C1 H1B 109.00 . . . no
Pd1 C1 H1C 109.00 . . . no
H1A C1 H1B 109.00 . . . no
H1A C1 H1C 109.00 . . . no
H1B C1 H1C 110.00 . . . no
Pd1 C2 H2A 110.00 . . . no
Pd1 C2 H2B 109.00 . . . no
Pd1 C2 H2C 109.00 . . . no
H2A C2 H2B 109.00 . . . no
H2A C2 H2C 109.00 . . . no
H2B C2 H2C 109.00 . . . no
C4 C5 H5 119.00 . . . no
C6 C5 H5 119.00 . . . no
C5 C6 H6 119.00 . . . no
C7 C6 H6 119.00 . . . no
C7 C8 H8 119.00 . . . no
C9 C8 H8 119.00 . . . no
C8 C9 H9 120.00 . . . no
C10 C9 H9 120.00 . . . no
C9 C10 H10 120.00 . . . no
C11 C10 H10 119.00 . . . no
C10 C11 H11 120.00 . . . no
C12 C11 H11 120.00 . . . no
C14 C15 H15 119.00 . . . no
C16 C15 H15 119.00 . . . no
C15 C16 H16 119.00 . . . no
C17 C16 H16 119.00 . . . no
C17 C18 H18 119.00 . . . no
C19 C18 H18 119.00 . . . no
C18 C19 H19 120.00 . . . no
C20 C19 H19 120.00 . . . no
C19 C20 H20 120.00 . . . no
C21 C20 H20 120.00 . . . no
C20 C21 H21 119.00 . . . no
C22 C21 H21 119.00 . . . no
C23 C24 H24 120.00 . . . no
C25 C24 H24 120.00 . . . no
C24 C25 H25 120.00 . . . no
C26 C25 H25 120.00 . . . no
C25 C26 H26 120.00 . . . no
C27 C26 H26 120.00 . . . no
C26 C27 H27 120.00 . . . no
C28 C27 H27 120.00 . . . no
C23 C28 H28 119.00 . . . no
C27 C28 H28 119.00 . . . no
C29 C30 H30 120.00 . . . no
C31 C30 H30 120.00 . . . no
C30 C31 H31 120.00 . . . no
C32 C31 H31 120.00 . . . no
C31 C32 H32 120.00 . . . no
C33 C32 H32 120.00 . . . no
C32 C33 H33 120.00 . . . no
C34 C33 H33 120.00 . . . no
C29 C34 H34 120.00 . . . no
C33 C34 H34 120.00 . . . no
C35 C36 H36 119.00 . . . no
C37 C36 H36 119.00 . . . no
C36 C37 H37 120.00 . . . no
C38 C37 H37 120.00 . . . no
C37 C38 H38 120.00 . . . no
C39 C38 H38 120.00 . . . no
C38 C39 H39 120.00 . . . no
C40 C39 H39 120.00 . . . no
C35 C40 H40 120.00 . . . no
C39 C40 H40 120.00 . . . no
C41 C42 H42 120.00 . . . no
C43 C42 H42 120.00 . . . no
C42 C43 H43 120.00 . . . no
C44 C43 H43 120.00 . . . no
C43 C44 H44 120.00 . . . no
C45 C44 H44 120.00 . . . no
C44 C45 H45 120.00 . . . no
C46 C45 H45 120.00 . . . no
C41 C46 H46 119.00 . . . no
C45 C46 H46 119.00 . . . no

loop_
_geom_bond_atom_site_label_1
_geom_bond_atom_site_label_2
_geom_bond_distance
_geom_bond_site_symmetry_1
_geom_bond_site_symmetry_2
_geom_bond_publ_flag
Pd1 P1 2.3329(18) . . yes
Pd1 P2 2.3185(17) . . yes
Pd1 C1 2.090(6) . . yes
Pd1 C2 2.096(6) . . yes
P1 C4 1.825(6) . . yes
P1 C23 1.830(6) . . yes
P1 C29 1.834(6) . . yes
P2 C14 1.849(6) . . yes
P2 C35 1.819(6) . . yes
P2 C41 1.811(7) . . yes
C3 C4 1.378(8) . . no
C3 C12 1.435(8) . . no
C3 C13 1.494(8) . . no
C4 C5 1.435(8) . . no
C5 C6 1.342(9) . . no
C6 C7 1.411(9) . . no
C7 C8 1.395(9) . . no
C7 C12 1.414(9) . . no
C8 C9 1.366(10) . . no
C9 C10 1.399(10) . . no
C10 C11 1.363(9) . . no
C11 C12 1.414(8) . . no
C13 C14 1.394(9) . . no
C13 C22 1.435(9) . . no
C14 C15 1.417(7) . . no
C15 C16 1.369(9) . . no
C16 C17 1.415(9) . . no
C17 C18 1.412(10) . . no
C17 C22 1.428(8) . . no
C18 C19 1.353(10) . . no
C19 C20 1.400(9) . . no
C20 C21 1.379(9) . . no
C21 C22 1.412(9) . . no
C23 C24 1.393(9) . . no
C23 C28 1.391(10) . . no
C24 C25 1.384(8) . . no
C25 C26 1.381(9) . . no
C26 C27 1.382(9) . . no
C27 C28 1.384(9) . . no
C29 C30 1.396(9) . . no
C29 C34 1.380(8) . . no
C30 C31 1.380(9) . . no
C31 C32 1.384(9) . . no
C32 C33 1.388(9) . . no
C33 C34 1.384(9) . . no
C35 C36 1.385(8) . . no
C35 C40 1.389(10) . . no
C36 C37 1.366(9) . . no
C37 C38 1.388(10) . . no
C38 C39 1.367(10) . . no
C39 C40 1.386(10) . . no
C41 C42 1.386(9) . . no
C41 C46 1.391(8) . . no
C42 C43 1.376(10) . . no
C43 C44 1.374(11) . . no
C44 C45 1.362(11) . . no
C45 C46 1.374(11) . . no
C1 H1A 0.9800 . . no
C1 H1B 0.9800 . . no
C1 H1C 0.9800 . . no
C2 H2A 0.9800 . . no
C2 H2B 0.9800 . . no
C2 H2C 0.9800 . . no
C5 H5 0.9500 . . no
C6 H6 0.9500 . . no
C8 H8 0.9500 . . no
C9 H9 0.9500 . . no
C10 H10 0.9500 . . no
C11 H11 0.9500 . . no
C15 H15 0.9500 . . no
C16 H16 0.9500 . . no
C18 H18 0.9500 . . no
C19 H19 0.9500 . . no
C20 H20 0.9500 . . no
C21 H21 0.9500 . . no
C24 H24 0.9500 . . no
C25 H25 0.9500 . . no
C26 H26 0.9500 . . no
C27 H27 0.9500 . . no
C28 H28 0.9500 . . no
C30 H30 0.9500 . . no
C31 H31 0.9500 . . no
C32 H32 0.9500 . . no
C33 H33 0.9500 . . no
C34 H34 0.9500 . . no
C36 H36 0.9500 . . no
C37 H37 0.9500 . . no
C38 H38 0.9500 . . no
C39 H39 0.9500 . . no
C40 H40 0.9500 . . no
C42 H42 0.9500 . . no
C43 H43 0.9500 . . no
C44 H44 0.9500 . . no
C45 H45 0.9500 . . no
C46 H46 0.9500 . . no

loop_
_geom_torsion_atom_site_label_1
_geom_torsion_atom_site_label_2
_geom_torsion_atom_site_label_3
_geom_torsion_atom_site_label_4
_geom_torsion
_geom_torsion_site_symmetry_1
_geom_torsion_site_symmetry_2
_geom_torsion_site_symmetry_3
_geom_torsion_site_symmetry_4
_geom_torsion_publ_flag
P2 Pd1 P1 C4 56.8(2) . . . . no
P2 Pd1 P1 C23 173.7(2) . . . . no
P2 Pd1 P1 C29 -61.2(2) . . . . no
C1 Pd1 P1 C4 -114.4(3) . . . . no
C1 Pd1 P1 C23 2.5(3) . . . . no
C1 Pd1 P1 C29 127.6(3) . . . . no
P1 Pd1 P2 C14 17.1(2) . . . . no
P1 Pd1 P2 C35 141.4(2) . . . . no
P1 Pd1 P2 C41 -102.6(2) . . . . no
C2 Pd1 P2 C14 -166.2(3) . . . . no
C2 Pd1 P2 C35 -42.0(3) . . . . no
C2 Pd1 P2 C41 74.1(3) . . . . no
Pd1 P1 C4 C3 -82.6(5) . . . . no
Pd1 P1 C4 C5 82.7(5) . . . . no
C23 P1 C4 C3 152.2(5) . . . . no
C23 P1 C4 C5 -42.5(6) . . . . no
C29 P1 C4 C3 47.5(6) . . . . no
C29 P1 C4 C5 -147.2(5) . . . . no
Pd1 P1 C23 C24 -134.2(5) . . . . no
Pd1 P1 C23 C28 49.3(6) . . . . no
C4 P1 C23 C24 -21.4(7) . . . . no
C4 P1 C23 C28 162.0(5) . . . . no
C29 P1 C23 C24 89.2(6) . . . . no
C29 P1 C23 C28 -87.4(6) . . . . no
Pd1 P1 C29 C30 173.3(3) . . . . no
Pd1 P1 C29 C34 -9.2(5) . . . . no
C4 P1 C29 C30 58.5(5) . . . . no
C4 P1 C29 C34 -124.0(4) . . . . no
C23 P1 C29 C30 -52.9(5) . . . . no
C23 P1 C29 C34 124.6(4) . . . . no
Pd1 P2 C14 C13 -59.6(5) . . . . no
Pd1 P2 C14 C15 114.1(4) . . . . no
C35 P2 C14 C13 174.4(4) . . . . no
C35 P2 C14 C15 -12.0(5) . . . . no
C41 P2 C14 C13 65.1(5) . . . . no
C41 P2 C14 C15 -121.2(5) . . . . no
Pd1 P2 C35 C36 -57.9(5) . . . . no
Pd1 P2 C35 C40 110.8(5) . . . . no
C14 P2 C35 C36 73.4(5) . . . . no
C14 P2 C35 C40 -118.0(5) . . . . no
C41 P2 C35 C36 -178.8(5) . . . . no
C41 P2 C35 C40 -10.1(6) . . . . no
Pd1 P2 C41 C42 -3.0(6) . . . . no
Pd1 P2 C41 C46 175.3(5) . . . . no
C14 P2 C41 C42 -132.3(6) . . . . no
C14 P2 C41 C46 45.9(6) . . . . no
C35 P2 C41 C42 116.7(6) . . . . no
C35 P2 C41 C46 -65.1(6) . . . . no
C12 C3 C4 P1 168.5(5) . . . . no
C12 C3 C4 C5 3.4(9) . . . . no
C13 C3 C4 P1 -10.1(9) . . . . no
C13 C3 C4 C5 -175.2(6) . . . . no
C4 C3 C12 C7 -2.9(9) . . . . no
C4 C3 C12 C11 177.8(6) . . . . no
C13 C3 C12 C7 175.7(6) . . . . no
C13 C3 C12 C11 -3.6(9) . . . . no
C4 C3 C13 C14 75.8(8) . . . . no
C4 C3 C13 C22 -104.4(7) . . . . no
C12 C3 C13 C14 -102.7(7) . . . . no
C12 C3 C13 C22 77.0(7) . . . . no
P1 C4 C5 C6 -167.5(5) . . . . no
C3 C4 C5 C6 -1.6(9) . . . . no
C4 C5 C6 C7 -0.9(10) . . . . no
C5 C6 C7 C8 -178.3(7) . . . . no
C5 C6 C7 C12 1.3(10) . . . . no
C6 C7 C8 C9 178.2(7) . . . . no
C12 C7 C8 C9 -1.4(11) . . . . no
C6 C7 C12 C3 0.6(9) . . . . no
C6 C7 C12 C11 179.9(6) . . . . no
C8 C7 C12 C3 -179.8(6) . . . . no
C8 C7 C12 C11 -0.5(10) . . . . no
C7 C8 C9 C10 1.7(11) . . . . no
C8 C9 C10 C11 0.0(11) . . . . no
C9 C10 C11 C12 -2.0(11) . . . . no
C10 C11 C12 C3 -178.5(6) . . . . no
C10 C11 C12 C7 2.2(10) . . . . no
C3 C13 C14 P2 -7.1(8) . . . . no
C3 C13 C14 C15 179.2(5) . . . . no
C22 C13 C14 P2 173.2(4) . . . . no
C22 C13 C14 C15 -0.6(8) . . . . no
C3 C13 C22 C17 179.0(5) . . . . no
C3 C13 C22 C21 1.6(8) . . . . no
C14 C13 C22 C17 -1.2(8) . . . . no
C14 C13 C22 C21 -178.6(5) . . . . no
P2 C14 C15 C16 -171.5(4) . . . . no
C13 C14 C15 C16 2.3(8) . . . . no
C14 C15 C16 C17 -2.1(9) . . . . no
C15 C16 C17 C18 -177.7(6) . . . . no
C15 C16 C17 C22 0.2(9) . . . . no
C16 C17 C18 C19 179.1(6) . . . . no
C22 C17 C18 C19 1.2(9) . . . . no
C16 C17 C22 C13 1.4(8) . . . . no
C16 C17 C22 C21 178.9(5) . . . . no
C18 C17 C22 C13 179.4(5) . . . . no
C18 C17 C22 C21 -3.1(8) . . . . no
C17 C18 C19 C20 1.1(9) . . . . no
C18 C19 C20 C21 -1.5(9) . . . . no
C19 C20 C21 C22 -0.5(9) . . . . no
C20 C21 C22 C13 -179.8(5) . . . . no
C20 C21 C22 C17 2.8(8) . . . . no
P1 C23 C24 C25 -176.1(5) . . . . no
C28 C23 C24 C25 0.4(10) . . . . no
P1 C23 C28 C27 176.3(6) . . . . no
C24 C23 C28 C27 -0.6(10) . . . . no
C23 C24 C25 C26 0.3(10) . . . . no
C24 C25 C26 C27 -0.7(10) . . . . no
C25 C26 C27 C28 0.5(10) . . . . no
C26 C27 C28 C23 0.1(11) . . . . no
P1 C29 C30 C31 179.3(4) . . . . no
C34 C29 C30 C31 1.8(7) . . . . no
P1 C29 C34 C33 -177.4(4) . . . . no
C30 C29 C34 C33 0.2(8) . . . . no
C29 C30 C31 C32 -2.4(8) . . . . no
C30 C31 C32 C33 1.0(9) . . . . no
C31 C32 C33 C34 0.9(10) . . . . no
C32 C33 C34 C29 -1.5(9) . . . . no
P2 C35 C36 C37 170.6(5) . . . . no
C40 C35 C36 C37 1.4(9) . . . . no
P2 C35 C40 C39 -169.3(6) . . . . no
C36 C35 C40 C39 -0.4(10) . . . . no
C35 C36 C37 C38 -1.9(10) . . . . no
C36 C37 C38 C39 1.3(11) . . . . no
C37 C38 C39 C40 -0.4(11) . . . . no
C38 C39 C40 C35 -0.1(11) . . . . no
P2 C41 C42 C43 176.5(6) . . . . no
C46 C41 C42 C43 -1.8(10) . . . . no
P2 C41 C46 C45 -177.5(6) . . . . no
C42 C41 C46 C45 0.8(11) . . . . no
C41 C42 C43 C44 0.7(11) . . . . no
C42 C43 C44 C45 1.5(12) . . . . no
C43 C44 C45 C46 -2.5(13) . . . . no
C44 C45 C46 C41 1.4(12) . . . . no
